data_7052646
loop_
_publ_author_name
'Milon, Julie'
'Guionneau, Philippe'
'Duhayon, Carine'
'Sutter, Jean-Pascal'

_publ_section_title
;
 [K2Mn5{Mo(CN)7}3]: an open framework magnet with four Tc conversions
 orchestrated by guests and thermal history
;
_journal_issue 6
_journal_name_full 'New Journal of Chemistry'
_journal_page_first 1211
_journal_paper_doi 10.1039/c0nj00860e
_journal_volume 35
_journal_year 2011
_chemical_formula_moiety 'C23 H31 K2 Mn5 Mo3 N22 O14'
_chemical_formula_sum 'C23 H31 K2 Mn5 Mo3 N22 O14'
_chemical_formula_weight 1480.30
_space_group_IT_number 14
_symmetry_cell_setting monoclinic
_symmetry_space_group_name_Hall '-P 2yn'
_symmetry_space_group_name_H-M 'P 1 21/n 1'
_atom_sites_solution_hydrogens geom
_atom_sites_solution_primary direct
_audit_creation_date 07-06-01
_audit_creation_method CRYSTALS_ver_12.84
_cell_angle_alpha 90
_cell_angle_beta 90.483(3)
_cell_angle_gamma 90
_cell_formula_units_Z 4
_cell_length_a 7.5253(3)
_cell_length_b 34.2257(13)
_cell_length_c 19.5251(8)
_cell_measurement_reflns_used 6852
_cell_measurement_temperature 180
_cell_measurement_theta_max 29
_cell_measurement_theta_min 3
_cell_volume 5028.7(3)
_computing_cell_refinement 'CrysAlis RED, (Oxford Diffraction, 2002)'
_computing_data_collection 'Xcalibur, (Oxford Diffraction, 2002)'
_computing_data_reduction 'CrysAlis RED, (Oxford Diffraction, 2002)'
_computing_molecular_graphics 'CAMERON (Watkin et al., 1996)'
_computing_publication_material 'CRYSTALS (Betteridge et al., 2003)'
_computing_structure_refinement 'CRYSTALS (Betteridge et al., 2003)'
_computing_structure_solution 'SIR92 (Altomare et al., 1994)'
_diffrn_ambient_temperature 180
_diffrn_measured_fraction_theta_full 0.998
_diffrn_measured_fraction_theta_max 0.998
_diffrn_measurement_device_type 'Oxford Diffraction XCALIBUR'
_diffrn_measurement_method '\f & \w scans'
_diffrn_radiation_monochromator graphite
_diffrn_radiation_type 'Mo K\a'
_diffrn_radiation_wavelength 0.71073
_diffrn_reflns_av_R_equivalents 0.053
_diffrn_reflns_limit_h_max 8
_diffrn_reflns_limit_h_min -10
_diffrn_reflns_limit_k_max 46
_diffrn_reflns_limit_k_min -46
_diffrn_reflns_limit_l_max 26
_diffrn_reflns_limit_l_min -26
_diffrn_reflns_number 47304
_diffrn_reflns_theta_full 29.080
_diffrn_reflns_theta_max 29.080
_diffrn_reflns_theta_min 2.771
_diffrn_standards_number 0
_exptl_absorpt_coefficient_mu 2.177
_exptl_absorpt_correction_T_max 0.72
_exptl_absorpt_correction_T_min 0.51
_exptl_absorpt_correction_type multi-scan
_exptl_absorpt_process_details
;
CrysAlis RED, Oxford Diffraction Ltd.,
Version 1.171.31.5 (release 28-08-2006 CrysAlis171 .NET)
(compiled Aug 28 2006,13:05:05)
Empirical absorption correction using spherical harmonics,
implemented in SCALE3 ABSPACK scaling algorithm.
;
_exptl_crystal_colour green
_exptl_crystal_density_diffrn 1.96
_exptl_crystal_description planar
_exptl_crystal_F_000 2784
_exptl_crystal_size_max 0.35
_exptl_crystal_size_mid 0.30
_exptl_crystal_size_min 0.15
_refine_diff_density_max 1.74
_refine_diff_density_min -2.26
_refine_ls_extinction_method None
_refine_ls_goodness_of_fit_ref 1.0930
_refine_ls_hydrogen_treatment constr
_refine_ls_matrix_type full
_refine_ls_number_parameters 618
_refine_ls_number_reflns 7539
_refine_ls_number_restraints 0
_refine_ls_R_factor_all 0.0626
_refine_ls_R_factor_gt 0.0342
_refine_ls_shift/su_max 0.000857
_refine_ls_structure_factor_coef F
_refine_ls_weighting_details
;
Method, part 1, Chebychev polynomial, (Watkin, 1994, Prince, 1982)
[weight] = 1.0/[A~0~*T~0~(x)+A~1~*T~1~(x) ... +A~n-1~]*T~n-1~(x)]
where A~i~ are the Chebychev coefficients listed below and x= Fcalc/Fmax
Method = Robust Weighting (Prince, 1982)
W = [weight] * [1-(deltaF/6*sigmaF)^2^]^2^
A~i~ are:
0.769 0.685 0.578
;
_refine_ls_weighting_scheme calc
_refine_ls_wR_factor_all 0.0399
_refine_ls_wR_factor_gt 0.0347
_refine_ls_wR_factor_ref 0.0347
_reflns_limit_h_max 10
_reflns_limit_h_min -10
_reflns_limit_k_max 26
_reflns_limit_k_min 0
_reflns_limit_l_max 26
_reflns_limit_l_min 0
_reflns_number_gt 7539
_reflns_number_total 13382
_reflns_threshold_expression I>3.0\s(I)
_cod_data_source_file c0nj00860e.txt
_cod_data_source_block Cmpd_1a_cif
_cod_depositor_comments
;
The following automatic conversions were performed:

'_symmetry_cell_setting' value 'Monoclinic' changed to 'monoclinic'
according to /home/saulius/struct/CIF-dictionaries/cif_core.dic
dictionary named 'cif_core.dic' version 2.4.1 from 2010-06-29.

Automatic conversion script
Id: cif_fix_values 1715 2011-07-08 13:25:40Z adriana 
;
_cod_original_sg_symbol_H-M 'P 1 21/n 1 '
_cod_database_code 7052646

loop_
_symmetry_equiv_pos_as_xyz
x,y,z
-x,-y,-z
-x+1/2,y+1/2,-z+1/2
x+1/2,-y+1/2,z+1/2

loop_
_atom_site_label
_atom_site_type_symbol
_atom_site_fract_x
_atom_site_fract_y
_atom_site_fract_z
_atom_site_U_iso_or_equiv
_atom_site_occupancy
_atom_site_adp_type
_atom_site_refinement_flags_posn
_atom_site_refinement_flags_adp
_atom_site_refinement_flags_occupancy
_atom_site_disorder_assembly
_atom_site_disorder_group
_atom_site_attached_hydrogens
Mo1 Mo 0.21270(4) 0.100865(9) 0.975775(16) 0.0078 1.0000 Uani . . . . . .
Mo2 Mo 0.73721(4) 0.088354(9) 0.600538(16) 0.0083 1.0000 Uani . . . . . .
Mo3 Mo 0.23161(4) 0.220687(8) 0.311972(15) 0.0066 1.0000 Uani . . . . . .
Mn1 Mn 0.72523(8) 0.018730(16) 0.84851(3) 0.0108 1.0000 Uani . . . . . .
Mn2 Mn 0.23126(7) 0.174013(16) 0.73505(3) 0.0090 1.0000 Uani . . . . . .
Mn3 Mn 0.23427(8) 0.066947(16) 0.40093(3) 0.0108 1.0000 Uani . . . . . .
Mn4 Mn 0.72846(8) 0.240868(16) 0.51060(3) 0.0090 1.0000 Uani . . . . . .
Mn5 Mn 0.72480(8) 0.150445(19) 0.14971(3) 0.0147 1.0000 Uani . . . . . .
C1 C 0.3871(5) 0.06195(12) 0.9221(2) 0.0150 1.0000 Uani . . . . . .
C2 C 0.2748(5) 0.12778(12) 0.8815(2) 0.0152 1.0000 Uani . . . . . .
C3 C 0.1914(6) 0.16316(12) 0.9895(2) 0.0165 1.0000 Uani . . . . . .
C4 C 0.0289(5) 0.10990(11) 1.0563(2) 0.0129 1.0000 Uani . . . . . .
C5 C 0.2009(5) 0.04601(11) 1.0311(2) 0.0138 1.0000 Uani . . . . . .
C6 C 0.4323(5) 0.11250(12) 1.0435(2) 0.0136 1.0000 Uani . . . . . .
C7 C -0.0107(5) 0.08197(11) 0.9151(2) 0.0132 1.0000 Uani . . . . . .
C8 C 0.6797(6) 0.05860(12) 0.6941(2) 0.0163 1.0000 Uani . . . . . .
C9 C 0.5350(6) 0.12019(12) 0.6518(2) 0.0156 1.0000 Uani . . . . . .
C10 C 0.5397(5) 0.07536(12) 0.5245(2) 0.0160 1.0000 Uani . . . . . .
C11 C 0.7424(5) 0.14744(12) 0.5599(2) 0.0144 1.0000 Uani . . . . . .
C12 C 0.9252(5) 0.08551(11) 0.5185(2) 0.0148 1.0000 Uani . . . . . .
C13 C 0.8063(6) 0.02787(12) 0.5893(2) 0.0192 1.0000 Uani . . . . . .
C14 C 0.9329(5) 0.11332(11) 0.6670(2) 0.0146 1.0000 Uani . . . . . .
C15 C 0.4155(5) 0.22508(11) 0.3959(2) 0.0128 1.0000 Uani . . . . . .
C16 C 0.2394(5) 0.16033(11) 0.3495(2) 0.0137 1.0000 Uani . . . . . .
C17 C 0.4128(5) 0.19580(12) 0.2396(2) 0.0149 1.0000 Uani . . . . . .
C18 C 0.4047(5) 0.26727(12) 0.2866(2) 0.0164 1.0000 Uani . . . . . .
C19 C 0.0638(5) 0.26555(12) 0.2758(2) 0.0140 1.0000 Uani . . . . . .
C20 C 0.0368(5) 0.19399(12) 0.2446(2) 0.0160 1.0000 Uani . . . . . .
C21 C 0.0436(5) 0.22914(12) 0.3946(2) 0.0146 1.0000 Uani . . . . . .
C22 C 0.7151(9) 0.11985(19) 0.2990(3) 0.0430 1.0000 Uani . . . . . .
C23 C 0.7262(9) 0.1348(2) 0.3694(3) 0.0463 1.0000 Uani . . . . . .
N1 N 0.4820(5) 0.04137(12) 0.8925(2) 0.0225 1.0000 Uani . . . . . .
N2 N 0.2946(6) 0.14145(11) 0.82818(19) 0.0239 1.0000 Uani . . . . . .
N3 N 0.1936(6) 0.19611(11) 0.9984(2) 0.0248 1.0000 Uani . . . . . .
N4 N -0.0683(5) 0.11490(11) 1.10103(19) 0.0189 1.0000 Uani . . . . . .
N5 N 0.2034(6) 0.01782(11) 1.0636(2) 0.0241 1.0000 Uani . . . . . .
N6 N 0.5397(5) 0.12010(13) 1.0835(2) 0.0263 1.0000 Uani . . . . . .
N7 N -0.1251(6) 0.07047(12) 0.8814(2) 0.0239 1.0000 Uani . . . . . .
N8 N 0.6635(6) 0.04446(12) 0.7474(2) 0.0243 1.0000 Uani . . . . . .
N9 N 0.4250(5) 0.13657(11) 0.68008(19) 0.0194 1.0000 Uani . . . . . .
N10 N 0.4354(6) 0.06972(13) 0.4815(2) 0.0248 1.0000 Uani . . . . . .
N11 N 0.7470(5) 0.17971(10) 0.5426(2) 0.0201 1.0000 Uani . . . . . .
N12 N 1.0247(5) 0.08226(11) 0.4742(2) 0.0215 1.0000 Uani . . . . . .
N13 N 0.8291(7) -0.00494(11) 0.5819(2) 0.0334 1.0000 Uani . . . . . .
N14 N 1.0300(5) 0.12880(11) 0.7041(2) 0.0216 1.0000 Uani . . . . . .
N15 N 0.5115(5) 0.22765(12) 0.4422(2) 0.0241 1.0000 Uani . . . . . .
N16 N 0.2485(5) 0.12857(10) 0.36820(19) 0.0193 1.0000 Uani . . . . . .
N17 N 0.5084(6) 0.18179(12) 0.2009(2) 0.0251 1.0000 Uani . . . . . .
N18 N 0.5077(5) 0.29103(11) 0.2725(2) 0.0235 1.0000 Uani . . . . . .
N19 N -0.0403(5) 0.28838(11) 0.2577(2) 0.0218 1.0000 Uani . . . . . .
N20 N -0.0662(5) 0.18105(12) 0.2067(2) 0.0246 1.0000 Uani . . . . . .
N21 N -0.0542(5) 0.23439(12) 0.43832(19) 0.0209 1.0000 Uani . . . . . .
N22 N 0.7085(7) 0.10946(15) 0.2432(2) 0.0352 1.0000 Uani . . . . . .
O1 O 0.5727(5) -0.03482(9) 0.81053(18) 0.0242 1.0000 Uani . . . . . .
O2 O 0.9789(5) -0.00374(11) 0.7987(2) 0.0294 1.0000 Uani . . . . . .
O3 O 0.2049(5) 0.20282(10) 0.63149(17) 0.0257 1.0000 Uani . . . . . .
O4 O 0.0646(5) 0.06148(12) 0.3073(2) 0.0338 1.0000 Uani . . . . . .
O5 O 0.4584(5) 0.04798(12) 0.3346(2) 0.0345 1.0000 Uani . . . . . .
O6 O 0.5221(5) 0.24918(10) 0.60000(17) 0.0271 1.0000 Uani . . . . . .
O7 O 0.9366(5) 0.25639(10) 0.59279(18) 0.0276 1.0000 Uani . . . . . .
O8 O 0.7424(5) 0.19651(10) 0.06517(18) 0.0258 1.0000 Uani . . . . . .
O9 O 0.7547(8) 0.34319(17) 0.0243(2) 0.0584 1.0000 Uani . . . . . .
O10 O 0.7207(5) 0.44635(11) 0.2562(2) 0.0331 1.0000 Uani . . . . . .
O11 O 0.7569(8) 0.5122(2) 0.0916(4) 0.0781 1.0000 Uani . . . . . .
O12 O 0.7527(6) 0.03506(13) 0.1139(2) 0.0244 0.7500 Uani . . . . . .
O13 O 0.730(2) 0.0453(4) 0.0266(8) 0.0287 0.2500 Uani . . . . . .
O14 O 0.222(3) 0.8181(7) 0.0748(12) 0.0596 0.2500 Uani . . . . . .
O15 O 0.3680(8) 0.82340(18) 0.0684(3) 0.0431 0.7500 Uani . . . . . .
O16 O 0.2347(5) 0.10319(10) 0.20387(17) 0.0289 1.0000 Uani . . . . . .
K1 K 0.28776(17) 0.85941(4) 0.19527(6) 0.0346 1.0000 Uani . . . . . .
K2 K 0.7339(2) 0.43498(5) 0.11666(8) 0.0523 1.0000 Uani . . . . . .
H231 H 0.8362 0.1267 0.3898 0.0672 1.0000 Uiso R . . . . .
H232 H 0.7213 0.1627 0.3678 0.0668 1.0000 Uiso R . . . . .
H233 H 0.6294 0.1248 0.3949 0.0672 1.0000 Uiso R . . . . .

loop_
_atom_site_aniso_label
_atom_site_aniso_U_11
_atom_site_aniso_U_22
_atom_site_aniso_U_33
_atom_site_aniso_U_23
_atom_site_aniso_U_13
_atom_site_aniso_U_12
Mo1 0.01044(14) 0.00594(13) 0.00700(13) -0.00046(10) -0.00008(10) 0.00029(11)
Mo2 0.01083(14) 0.00607(13) 0.00809(14) 0.00014(11) 0.00065(10) 0.00038(10)
Mo3 0.00607(13) 0.00591(12) 0.00795(13) 0.00039(10) -0.00052(10) -0.00016(10)
Mn1 0.0118(3) 0.0091(3) 0.0115(3) 0.0021(2) 0.0007(2) 0.0011(2)
Mn2 0.0079(2) 0.0078(2) 0.0112(3) -0.00105(19) -0.0007(2) 0.00059(19)
Mn3 0.0138(3) 0.0077(2) 0.0110(3) 0.0003(2) 0.0006(2) 0.0000(2)
Mn4 0.0114(3) 0.0063(2) 0.0093(2) 0.00070(19) -0.00055(19) 0.0001(2)
Mn5 0.0088(3) 0.0196(3) 0.0155(3) -0.0093(2) 0.0001(2) -0.0009(2)
C1 0.0153(18) 0.0164(18) 0.0134(18) 0.0006(14) -0.0003(14) 0.0041(14)
C2 0.0187(19) 0.0124(17) 0.0144(18) -0.0022(14) -0.0016(15) 0.0002(14)
C3 0.024(2) 0.0088(17) 0.0166(19) -0.0014(13) 0.0043(16) 0.0011(14)
C4 0.0132(17) 0.0100(16) 0.0153(18) -0.0025(13) 0.0005(14) 0.0029(13)
C5 0.0110(17) 0.0120(17) 0.0182(18) 0.0039(14) 0.0008(14) 0.0002(13)
C6 0.0121(17) 0.0144(17) 0.0144(17) -0.0048(14) -0.0001(14) -0.0025(13)
C7 0.0138(17) 0.0127(17) 0.0131(17) -0.0014(13) -0.0010(14) -0.0003(13)
C8 0.024(2) 0.0157(18) 0.0087(17) 0.0004(14) -0.0017(15) -0.0017(15)
C9 0.0189(19) 0.0169(18) 0.0108(17) 0.0005(14) -0.0041(15) 0.0001(15)
C10 0.0160(18) 0.0175(18) 0.0144(18) -0.0018(15) 0.0015(15) 0.0021(15)
C11 0.0121(17) 0.0157(18) 0.0154(18) -0.0002(14) 0.0012(14) 0.0017(14)
C12 0.0159(18) 0.0120(17) 0.0166(18) -0.0024(14) 0.0043(14) -0.0012(14)
C13 0.030(2) 0.0118(18) 0.0161(19) -0.0009(15) 0.0068(17) 0.0004(16)
C14 0.0134(18) 0.0107(16) 0.0196(19) -0.0014(14) 0.0047(15) 0.0005(14)
C15 0.0130(17) 0.0119(17) 0.0135(17) 0.0002(13) -0.0002(13) -0.0010(13)
C16 0.0150(18) 0.0139(17) 0.0121(17) -0.0003(14) 0.0006(14) -0.0032(14)
C17 0.0128(18) 0.0163(18) 0.0157(18) -0.0015(14) 0.0010(14) 0.0001(14)
C18 0.0136(17) 0.0139(18) 0.022(2) 0.0035(15) -0.0002(15) 0.0016(14)
C19 0.0160(18) 0.0132(17) 0.0127(17) 0.0022(14) -0.0005(14) 0.0003(14)
C20 0.0121(18) 0.0141(18) 0.022(2) -0.0043(15) 0.0014(15) -0.0001(14)
C21 0.0123(17) 0.0184(19) 0.0130(17) 0.0019(14) -0.0010(13) -0.0019(14)
C22 0.039(3) 0.045(3) 0.045(4) 0.025(3) 0.001(3) 0.004(3)
C23 0.034(3) 0.074(5) 0.030(3) 0.005(3) -0.002(2) 0.005(3)
N1 0.0239(19) 0.0244(19) 0.0193(18) -0.0038(15) 0.0047(15) 0.0064(15)
N2 0.036(2) 0.0224(19) 0.0135(17) 0.0008(14) 0.0018(15) -0.0018(16)
N3 0.035(2) 0.0123(17) 0.027(2) -0.0047(14) 0.0055(17) -0.0030(15)
N4 0.0147(17) 0.0220(18) 0.0200(17) -0.0067(14) 0.0023(14) 0.0015(13)
N5 0.029(2) 0.0170(18) 0.026(2) 0.0071(15) -0.0053(16) -0.0004(15)
N6 0.0189(19) 0.032(2) 0.028(2) -0.0134(17) -0.0039(16) -0.0019(16)
N7 0.027(2) 0.0229(19) 0.0216(18) -0.0024(15) -0.0065(15) -0.0051(16)
N8 0.034(2) 0.0226(19) 0.0166(17) 0.0030(14) 0.0021(16) -0.0034(16)
N9 0.0194(18) 0.0205(17) 0.0184(17) -0.0031(14) 0.0031(14) 0.0043(14)
N10 0.0231(19) 0.031(2) 0.0204(19) -0.0038(16) -0.0072(15) 0.0040(16)
N11 0.030(2) 0.0110(16) 0.0193(17) 0.0040(13) -0.0011(15) 0.0023(14)
N12 0.0243(19) 0.0170(18) 0.0235(19) -0.0012(14) 0.0103(15) 0.0015(14)
N13 0.054(3) 0.0117(18) 0.035(2) 0.0034(16) 0.019(2) 0.0029(18)
N14 0.0172(17) 0.0208(19) 0.0269(19) -0.0084(15) -0.0027(15) -0.0048(14)
N15 0.026(2) 0.0240(19) 0.0217(19) -0.0013(15) -0.0077(15) -0.0030(16)
N16 0.0267(19) 0.0115(16) 0.0197(17) 0.0043(13) 0.0016(14) -0.0002(13)
N17 0.023(2) 0.026(2) 0.026(2) -0.0073(16) 0.0090(16) 0.0011(15)
N18 0.0190(18) 0.0197(18) 0.032(2) 0.0077(15) 0.0022(15) -0.0040(14)
N19 0.0213(18) 0.0146(17) 0.030(2) 0.0036(14) -0.0031(15) 0.0041(14)
N20 0.0184(18) 0.0239(19) 0.031(2) -0.0127(16) -0.0061(16) 0.0002(15)
N21 0.0216(18) 0.0240(18) 0.0173(17) 0.0004(14) 0.0066(14) 0.0018(15)
N22 0.040(3) 0.039(3) 0.027(2) 0.0047(19) 0.0082(19) -0.002(2)
O1 0.0277(17) 0.0145(14) 0.0304(17) -0.0014(12) -0.0058(14) -0.0048(12)
O2 0.0224(16) 0.0308(19) 0.035(2) -0.0095(15) 0.0087(15) -0.0012(14)
O3 0.0362(19) 0.0222(16) 0.0185(15) 0.0036(13) -0.0044(14) 0.0046(14)
O4 0.037(2) 0.036(2) 0.0279(18) -0.0063(15) -0.0112(16) 0.0016(16)
O5 0.032(2) 0.043(2) 0.0289(18) -0.0052(16) 0.0096(16) 0.0007(16)
O6 0.0373(19) 0.0234(16) 0.0209(16) -0.0013(13) 0.0087(14) 0.0012(14)
O7 0.0299(18) 0.0257(17) 0.0269(17) -0.0085(13) -0.0122(14) -0.0013(14)
O8 0.0250(17) 0.0247(17) 0.0277(17) -0.0023(14) -0.0006(13) -0.0036(13)
O9 0.078(4) 0.070(3) 0.027(2) 0.020(2) -0.001(2) 0.006(3)
O10 0.0234(17) 0.0315(19) 0.044(2) -0.0134(16) 0.0001(16) -0.0010(14)
O11 0.053(3) 0.088(5) 0.093(5) 0.029(4) -0.015(3) -0.018(3)
O12 0.0244(6) 0.0244(6) 0.0244(6) 0.0008(6) 0.0010(6) 0.0008(6)
O13 0.0287(6) 0.0287(6) 0.0287(6) 0.0008(6) 0.0011(6) 0.0008(6)
O14 0.0596(9) 0.0596(9) 0.0596(9) -0.0012(9) -0.0007(9) -0.0012(9)
O15 0.0431(9) 0.0431(9) 0.0431(9) -0.0012(9) -0.0008(9) -0.0012(9)
O16 0.045(2) 0.0223(16) 0.0189(16) -0.0029(13) -0.0046(14) 0.0084(15)
K1 0.0360(6) 0.0364(6) 0.0316(6) -0.0030(5) -0.0012(5) 0.0085(5)
K2 0.0395(7) 0.0692(10) 0.0482(8) 0.0080(7) 0.0057(6) -0.0004(7)

loop_
_atom_type_symbol
_atom_type_scat_dispersion_real
_atom_type_scat_dispersion_imag
_atom_type_scat_Cromer_Mann_a1
_atom_type_scat_Cromer_Mann_b1
_atom_type_scat_Cromer_Mann_a2
_atom_type_scat_Cromer_Mann_b2
_atom_type_scat_Cromer_Mann_a3
_atom_type_scat_Cromer_Mann_b3
_atom_type_scat_Cromer_Mann_a4
_atom_type_scat_Cromer_Mann_b4
_atom_type_scat_Cromer_Mann_c
_atom_type_scat_source
C 0.0033 0.0016 2.3100 20.8439 1.0200 10.2075 1.5886 0.5687 0.8650 51.6512 0.2156 'International Tables Vol C 4.2.6.8 and 6.1.1.4'
H 0.0000 0.0000 0.4930 10.5109 0.3229 26.1257 0.1402 3.1424 0.0408 57.7998 0.0030 'International Tables Vol C 4.2.6.8 and 6.1.1.4'
N 0.0061 0.0033 12.2126 0.0057 3.1322 9.8933 2.0125 28.9975 1.1663 0.5826 -11.5290 'International Tables Vol C 4.2.6.8 and 6.1.1.4'
O 0.0106 0.0060 3.0485 13.2771 2.2868 5.7011 1.5463 0.3239 0.8670 32.9089 0.2508 'International Tables Vol C 4.2.6.8 and 6.1.1.4'
Mn 0.3368 0.7283 11.2819 5.3409 7.3573 0.3432 3.0193 17.8674 2.2441 83.7543 1.0896 'International Tables Vol C 4.2.6.8 and 6.1.1.4'
Mo -1.6832 0.6857 3.7025 0.2772 17.2356 1.0958 12.8876 11.0040 3.7429 61.6584 4.3875 'International Tables Vol C 4.2.6.8 and 6.1.1.4'
K 0.2009 0.2494 8.2186 12.7949 7.4398 0.7748 1.0519 213.1870 0.8659 41.6841 1.4228 'International Tables Vol C 4.2.6.8 and 6.1.1.4'

loop_
_geom_angle_atom_site_label_1
_geom_angle_site_symmetry_1
_geom_angle_atom_site_label_2
_geom_angle_site_symmetry_2
_geom_angle_atom_site_label_3
_geom_angle_site_symmetry_3
_geom_angle
_geom_angle_publ_flag
C1 . Mo1 . C2 . 72.85(15) yes
C1 . Mo1 . C3 . 136.09(16) yes
C2 . Mo1 . C3 . 72.22(15) yes
C1 . Mo1 . C4 . 148.74(15) yes
C2 . Mo1 . C4 . 136.95(15) yes
C3 . Mo1 . C4 . 73.39(15) yes
C1 . Mo1 . C5 . 74.56(15) yes
C2 . Mo1 . C5 . 145.21(15) yes
C3 . Mo1 . C5 . 142.30(15) yes
C4 . Mo1 . C5 . 74.21(15) yes
C1 . Mo1 . C6 . 86.84(15) yes
C2 . Mo1 . C6 . 106.31(15) yes
C3 . Mo1 . C6 . 78.31(16) yes
C4 . Mo1 . C6 . 91.13(15) yes
C5 . Mo1 . C6 . 83.59(15) yes
C1 . Mo1 . C7 . 91.31(15) yes
C2 . Mo1 . C7 . 80.14(15) yes
C3 . Mo1 . C7 . 107.93(16) yes
C4 . Mo1 . C7 . 86.61(15) yes
C5 . Mo1 . C7 . 88.79(15) yes
C6 . Mo1 . C7 . 172.38(15) yes
C8 . Mo2 . C9 . 72.02(16) yes
C8 . Mo2 . C10 . 110.43(16) yes
C9 . Mo2 . C10 . 86.42(15) yes
C8 . Mo2 . C11 . 139.44(15) yes
C9 . Mo2 . C11 . 73.19(15) yes
C10 . Mo2 . C11 . 87.39(16) yes
C8 . Mo2 . C12 . 138.98(16) yes
C9 . Mo2 . C12 . 148.42(15) yes
C10 . Mo2 . C12 . 86.07(15) yes
C11 . Mo2 . C12 . 75.86(15) yes
C8 . Mo2 . C13 . 71.29(15) yes
C9 . Mo2 . C13 . 135.79(16) yes
C10 . Mo2 . C13 . 84.01(17) yes
C11 . Mo2 . C13 . 148.76(15) yes
C12 . Mo2 . C13 . 73.63(15) yes
C8 . Mo2 . C14 . 79.34(16) yes
C9 . Mo2 . C14 . 90.07(15) yes
C10 . Mo2 . C14 . 167.90(15) yes
C11 . Mo2 . C14 . 80.51(15) yes
C12 . Mo2 . C14 . 90.93(15) yes
C13 . Mo2 . C14 . 106.40(17) yes
C15 . Mo3 . C16 . 78.17(15) yes
C15 . Mo3 . C17 . 97.00(15) yes
C16 . Mo3 . C17 . 80.28(15) yes
C15 . Mo3 . C18 . 74.45(15) yes
C16 . Mo3 . C18 . 140.52(15) yes
C17 . Mo3 . C18 . 75.50(16) yes
C15 . Mo3 . C19 . 125.95(15) yes
C16 . Mo3 . C19 . 144.41(15) yes
C17 . Mo3 . C19 . 116.79(15) yes
C18 . Mo3 . C19 . 75.00(15) yes
C15 . Mo3 . C20 . 157.70(15) yes
C16 . Mo3 . C20 . 79.73(15) yes
C17 . Mo3 . C20 . 82.13(15) yes
C18 . Mo3 . C20 . 126.12(16) yes
C19 . Mo3 . C20 . 72.70(16) yes
C15 . Mo3 . C21 . 80.98(15) yes
C16 . Mo3 . C21 . 83.86(15) yes
C17 . Mo3 . C21 . 164.07(15) yes
C18 . Mo3 . C21 . 118.60(16) yes
C19 . Mo3 . C21 . 76.08(15) yes
C20 . Mo3 . C21 . 93.75(15) yes
N7 1_655 Mn1 . N5 2_657 96.32(16) yes
N7 1_655 Mn1 . N1 . 91.64(16) yes
N5 2_657 Mn1 . N1 . 95.53(16) yes
N7 1_655 Mn1 . N8 . 92.51(15) yes
N5 2_657 Mn1 . N8 . 168.04(15) yes
N1 . Mn1 . N8 . 92.25(15) yes
N7 1_655 Mn1 . O1 . 178.06(14) yes
N5 2_657 Mn1 . O1 . 85.12(14) yes
N1 . Mn1 . O1 . 89.52(14) yes
N8 . Mn1 . O1 . 85.88(14) yes
N7 1_655 Mn1 . O2 . 88.15(15) yes
N5 2_657 Mn1 . O2 . 86.61(15) yes
N1 . Mn1 . O2 . 177.86(15) yes
N8 . Mn1 . O2 . 85.63(15) yes
O1 . Mn1 . O2 . 90.63(13) yes
N18 4_455 Mn2 . N19 4_555 102.40(15) yes
N18 4_455 Mn2 . N14 1_455 87.03(14) yes
N19 4_555 Mn2 . N14 1_455 170.56(14) yes
N18 4_455 Mn2 . N2 . 99.43(16) yes
N19 4_555 Mn2 . N2 . 88.05(16) yes
N14 1_455 Mn2 . N2 . 90.82(15) yes
N18 4_455 Mn2 . N9 . 169.21(15) yes
N19 4_555 Mn2 . N9 . 85.39(14) yes
N14 1_455 Mn2 . N9 . 85.21(14) yes
N2 . Mn2 . N9 . 88.18(15) yes
N18 4_455 Mn2 . O3 . 89.90(15) yes
N19 4_555 Mn2 . O3 . 89.27(14) yes
N14 1_455 Mn2 . O3 . 90.35(14) yes
N2 . Mn2 . O3 . 170.65(15) yes
N9 . Mn2 . O3 . 82.67(13) yes
N13 2_656 Mn3 . N12 1_455 88.47(15) yes
N13 2_656 Mn3 . N10 . 94.72(19) yes
N12 1_455 Mn3 . N10 . 91.03(16) yes
N13 2_656 Mn3 . N16 . 167.58(18) yes
N12 1_455 Mn3 . N16 . 89.85(14) yes
N10 . Mn3 . N16 . 97.61(16) yes
N13 2_656 Mn3 . O4 . 85.44(18) yes
N12 1_455 Mn3 . O4 . 98.28(15) yes
N10 . Mn3 . O4 . 170.69(16) yes
N16 . Mn3 . O4 . 82.63(15) yes
N13 2_656 Mn3 . O5 . 88.49(16) yes
N12 1_455 Mn3 . O5 . 174.53(15) yes
N10 . Mn3 . O5 . 84.69(15) yes
N16 . Mn3 . O5 . 94.08(15) yes
O4 . Mn3 . O5 . 86.01(15) yes
N3 4_554 Mn4 . N21 1_655 96.89(15) yes
N3 4_554 Mn4 . N11 . 169.19(15) yes
N21 1_655 Mn4 . N11 . 92.35(15) yes
N3 4_554 Mn4 . N15 . 92.90(16) yes
N21 1_655 Mn4 . N15 . 98.43(15) yes
N11 . Mn4 . N15 . 91.26(15) yes
N3 4_554 Mn4 . O6 . 83.25(14) yes
N21 1_655 Mn4 . O6 . 172.48(14) yes
N11 . Mn4 . O6 . 86.85(14) yes
N15 . Mn4 . O6 . 89.06(15) yes
N3 4_554 Mn4 . O7 . 85.88(15) yes
N21 1_655 Mn4 . O7 . 87.99(14) yes
N11 . Mn4 . O7 . 88.88(14) yes
N15 . Mn4 . O7 . 173.56(15) yes
O6 . Mn4 . O7 . 84.52(14) yes
N4 1_654 Mn5 . N20 1_655 88.63(14) yes
N4 1_654 Mn5 . N6 1_554 86.03(15) yes
N20 1_655 Mn5 . N6 1_554 173.31(16) yes
N4 1_654 Mn5 . N17 . 175.61(15) yes
N20 1_655 Mn5 . N17 . 93.85(15) yes
N6 1_554 Mn5 . N17 . 91.74(16) yes
N4 1_654 Mn5 . N22 . 92.77(16) yes
N20 1_655 Mn5 . N22 . 86.06(18) yes
N6 1_554 Mn5 . N22 . 98.22(18) yes
N17 . Mn5 . N22 . 83.80(17) yes
N4 1_654 Mn5 . O8 . 91.37(14) yes
N20 1_655 Mn5 . O8 . 89.50(15) yes
N6 1_554 Mn5 . O8 . 86.60(15) yes
N17 . Mn5 . O8 . 92.27(15) yes
N22 . Mn5 . O8 . 173.86(16) yes
Mo1 . C1 . N1 . 179.0(4) yes
Mo1 . C2 . N2 . 174.2(4) yes
Mo1 . C3 . N3 . 174.6(4) yes
Mo1 . C4 . N4 . 178.7(4) yes
Mo1 . C5 . N5 . 175.2(4) yes
Mo1 . C6 . N6 . 174.1(4) yes
Mo1 . C7 . N7 . 176.7(4) yes
Mo2 . C8 . N8 . 173.0(4) yes
Mo2 . C9 . N9 . 178.5(4) yes
Mo2 . C10 . N10 . 176.8(4) yes
Mo2 . C11 . N11 . 175.5(4) yes
Mo2 . C12 . N12 . 177.0(4) yes
Mo2 . C13 . N13 . 174.5(5) yes
Mo2 . C14 . N14 . 175.2(4) yes
Mo3 . C15 . N15 . 178.4(4) yes
Mo3 . C16 . N16 . 177.8(3) yes
Mo3 . C17 . N17 . 178.7(4) yes
Mo3 . C18 . N18 . 175.7(4) yes
Mo3 . C19 . N19 . 174.3(4) yes
Mo3 . C20 . N20 . 177.1(4) yes
Mo3 . C21 . N21 . 178.5(4) yes
C23 . C22 . N22 . 177.6(7) yes
C22 . C23 . H231 . 109.4 no
C22 . C23 . H232 . 108.3 no
H231 . C23 . H232 . 109.6 no
C22 . C23 . H233 . 109.1 no
H231 . C23 . H233 . 110.1 no
H232 . C23 . H233 . 110.3 no
Mn1 . N1 . C1 . 159.7(4) yes
Mn2 . N2 . C2 . 158.6(4) yes
Mn4 4_455 N3 . C3 . 173.5(4) yes
Mn5 1_456 N4 . C4 . 149.7(3) yes
Mn1 2_657 N5 . C5 . 155.8(4) yes
Mn5 1_556 N6 . C6 . 164.3(4) yes
Mn1 1_455 N7 . C7 . 145.6(4) yes
Mn1 . N8 . C8 . 161.8(4) yes
Mn2 . N9 . C9 . 173.7(4) yes
Mn3 . N10 . C10 . 172.9(4) yes
Mn4 . N11 . C11 . 174.6(4) yes
Mn3 1_655 N12 . C12 . 169.3(4) yes
Mn3 2_656 N13 . C13 . 153.3(4) yes
Mn2 1_655 N14 . C14 . 155.3(4) yes
Mn4 . N15 . C15 . 165.6(4) yes
Mn3 . N16 . C16 . 173.6(4) yes
Mn5 . N17 . C17 . 166.1(4) yes
Mn2 4_554 N18 . C18 . 168.1(4) yes
Mn2 4_454 N19 . C19 . 170.1(4) yes
Mn5 1_455 N20 . C20 . 170.3(4) yes
Mn4 1_455 N21 . C21 . 171.1(4) yes
Mn5 . N22 . C22 . 124.2(5) yes

loop_
_geom_bond_atom_site_label_1
_geom_bond_site_symmetry_1
_geom_bond_atom_site_label_2
_geom_bond_site_symmetry_2
_geom_bond_distance
_geom_bond_publ_flag
Mo1 . C1 . 2.149(4) yes
Mo1 . C2 . 2.114(4) yes
Mo1 . C3 . 2.155(4) yes
Mo1 . C4 . 2.126(4) yes
Mo1 . C5 . 2.168(4) yes
Mo1 . C6 . 2.145(4) yes
Mo1 . C7 . 2.148(4) yes
Mo2 . C8 . 2.139(4) yes
Mo2 . C9 . 2.128(4) yes
Mo2 . C10 . 2.138(4) yes
Mo2 . C11 . 2.173(4) yes
Mo2 . C12 . 2.149(4) yes
Mo2 . C13 . 2.146(4) yes
Mo2 . C14 . 2.133(4) yes
Mo3 . C15 . 2.142(4) yes
Mo3 . C16 . 2.193(4) yes
Mo3 . C17 . 2.148(4) yes
Mo3 . C18 . 2.120(4) yes
Mo3 . C19 . 2.106(4) yes
Mo3 . C20 . 2.164(4) yes
Mo3 . C21 . 2.174(4) yes
Mn1 . N7 1_655 2.192(4) yes
Mn1 . N5 2_657 2.186(4) yes
Mn1 . N1 . 2.171(4) yes
Mn1 . N8 . 2.208(4) yes
Mn1 . O1 . 2.283(3) yes
Mn1 . O2 . 2.283(3) yes
Mn2 . N18 4_455 2.194(4) yes
Mn2 . N19 4_555 2.189(4) yes
Mn2 . N14 1_455 2.244(4) yes
Mn2 . N2 . 2.182(4) yes
Mn2 . N9 . 2.224(4) yes
Mn2 . O3 . 2.257(3) yes
Mn3 . N13 2_656 2.202(4) yes
Mn3 . N12 1_455 2.201(4) yes
Mn3 . N10 . 2.175(4) yes
Mn3 . N16 . 2.207(4) yes
Mn3 . O4 . 2.229(4) yes
Mn3 . O5 . 2.232(4) yes
Mn4 . N3 4_554 2.186(4) yes
Mn4 . N21 1_655 2.181(4) yes
Mn4 . N11 . 2.189(4) yes
Mn4 . N15 . 2.148(4) yes
Mn4 . O6 . 2.363(3) yes
Mn4 . O7 . 2.295(3) yes
Mn5 . N4 1_654 2.198(4) yes
Mn5 . N20 1_655 2.187(4) yes
Mn5 . N6 1_554 2.159(4) yes
Mn5 . N17 . 2.198(4) yes
Mn5 . N22 . 2.307(5) yes
Mn5 . O8 . 2.287(4) yes
C1 . N1 . 1.161(6) yes
C2 . N2 . 1.153(6) yes
C3 . N3 . 1.141(5) yes
C4 . N4 . 1.156(5) yes
C5 . N5 . 1.155(5) yes
C6 . N6 . 1.149(6) yes
C7 . N7 . 1.149(6) yes
C8 . N8 . 1.155(6) yes
C9 . N9 . 1.145(6) yes
C10 . N10 . 1.162(6) yes
C11 . N11 . 1.155(5) yes
C12 . N12 . 1.155(5) yes
C13 . N13 . 1.145(6) yes
C14 . N14 . 1.154(6) yes
C15 . N15 . 1.156(6) yes
C16 . N16 . 1.148(5) yes
C17 . N17 . 1.151(6) yes
C18 . N18 . 1.158(6) yes
C19 . N19 . 1.160(6) yes
C20 . N20 . 1.154(6) yes
C21 . N21 . 1.146(5) yes
C22 . C23 . 1.467(10) yes
C22 . N22 . 1.147(9) yes
C23 . H231 . 0.955 no
C23 . H232 . 0.959 no
C23 . H233 . 0.949 no
